data_8000457
loop_
_publ_author_name
'Liu, Bin'
'Liu, Hao'
'Zhang, Houyu'
'Di, Qi'
'Zhang, Hongyu'

_publ_section_title
;
 Crystal Engineering of a Hydrazone Molecule toward High Elasticity and
 Bright Luminescence
;
_journal_name_full 'The Journal of Physical Chemistry Letters'
_journal_page_first 9178
_journal_page_last 9183
_journal_paper_doi 10.1021/acs.jpclett.0c02623
_journal_year 2020
_chemical_formula_moiety 'C16 H16 Cl N3 O'
_chemical_formula_sum 'C16 H16 Cl N3 O'
_chemical_formula_weight 301.77
_space_group_crystal_system monoclinic
_space_group_IT_number 14
_space_group_name_Hall '-P 2ybc'
_space_group_name_H-M_alt 'P 1 21/c 1'
_atom_sites_solution_hydrogens geom
_atom_sites_solution_primary direct
_atom_sites_solution_secondary difmap
_audit_creation_date 2020-08-21
_audit_creation_method
;
Olex2 1.3
(compiled 2020.07.31 svn.rc2a77460 for OlexSys, GUI svn.r6145)
;
_cell_angle_alpha 90.00
_cell_angle_beta 98.169(3)
_cell_angle_gamma 90.00
_cell_formula_units_Z 4
_cell_length_a 15.1980(9)
_cell_length_b 13.1294(8)
_cell_length_c 7.7881(5)
_cell_measurement_reflns_used 4433
_cell_measurement_temperature 148.04
_cell_measurement_theta_max 27.136
_cell_measurement_theta_min 3.064
_cell_volume 1538.27(16)
_computing_cell_refinement 'SAINT V8.38A (Bruker-AXS, 2016)'
_computing_data_reduction 'SAINT V8.38A (Bruker-AXS, 2016)'
_computing_molecular_graphics 'Olex2 1.3 (Dolomanov et al., 2009)'
_computing_publication_material 'Olex2 1.3 (Dolomanov et al., 2009)'
_computing_structure_refinement 'XL  (Sheldrick, 2008)'
_computing_structure_solution 'XS  (Sheldrick, 2008)'
_diffrn_ambient_temperature 148.04
_diffrn_measured_fraction_theta_full 0.966
_diffrn_measured_fraction_theta_max 0.966
_diffrn_measurement_device_type 'CCD area detector'
_diffrn_measurement_method 'phi and omega scans'
_diffrn_radiation_monochromator graphite
_diffrn_radiation_type MoK\a
_diffrn_radiation_wavelength 0.71073
_diffrn_reflns_av_R_equivalents 0.0793
_diffrn_reflns_av_unetI/netI 0.0501
_diffrn_reflns_limit_h_max 17
_diffrn_reflns_limit_h_min -18
_diffrn_reflns_limit_k_max 15
_diffrn_reflns_limit_k_min -15
_diffrn_reflns_limit_l_max 9
_diffrn_reflns_limit_l_min -9
_diffrn_reflns_number 19414
_diffrn_reflns_theta_full 25.00
_diffrn_reflns_theta_max 25.00
_diffrn_reflns_theta_min 2.71
_diffrn_source 'fine-focus sealed tube'
_diffrn_source_current 30.0
_diffrn_source_power 1.5
_diffrn_source_voltage 50.0
_exptl_absorpt_coefficient_mu 0.250
_exptl_absorpt_correction_type none
_exptl_crystal_colour white
_exptl_crystal_colour_primary white
_exptl_crystal_density_diffrn 1.303
_exptl_crystal_density_method 'not measured'
_exptl_crystal_description needle
_exptl_crystal_F_000 632
_refine_diff_density_max 0.241
_refine_diff_density_min -0.199
_refine_diff_density_rms 0.042
_refine_ls_extinction_coef 0.008(3)
_refine_ls_extinction_expression Fc^*^=kFc[1+0.001xFc^2^\l^3^/sin(2\q)]^-1/4^
_refine_ls_extinction_method SHELXL
_refine_ls_goodness_of_fit_ref 1.045
_refine_ls_hydrogen_treatment mixed
_refine_ls_matrix_type full
_refine_ls_number_parameters 193
_refine_ls_number_reflns 2615
_refine_ls_number_restraints 0
_refine_ls_restrained_S_all 1.045
_refine_ls_R_factor_all 0.1310
_refine_ls_R_factor_gt 0.0668
_refine_ls_shift/su_max 0.000
_refine_ls_shift/su_mean 0.000
_refine_ls_structure_factor_coef Fsqd
_refine_ls_weighting_details 'calc w=1/[\s^2^(Fo^2^)+(0.0880P)^2^+0.3190P] where P=(Fo^2^+2Fc^2^)/3'
_refine_ls_weighting_scheme calc
_refine_ls_wR_factor_gt 0.1497
_refine_ls_wR_factor_ref 0.1904
_reflns_number_gt 1411
_reflns_number_total 2615
_reflns_threshold_expression >2sigma(I)
_cod_data_source_file jz0c02623_si_002.cif
_cod_data_source_block Cry-A
_cod_database_code 8000457
_olex2_refinement_description
;
1. Fixed Uiso
 At 1.2 times of:
  All C(H) groups, All N(H) groups
 At 1.5 times of:
  All C(H,H,H) groups
2.a Aromatic/amide H refined with riding coordinates:
 N1(H1), C3(H3), C5(H5), C7(H7), C9(H9), C11(H11), C14(H14), C16(H16),
 C17(H17), C18(H18)
2.b Idealised Me refined as rotating group:
 C19(H19a,H19b,H19c), C20(H20a,H20b,H20c)
;
_olex2_submission_special_instructions 'No special instructions were received'

loop_
_space_group_symop_id
_space_group_symop_operation_xyz
1 'x, y, z'
2 '-x, y+1/2, -z+1/2'
3 '-x, -y, -z'
4 'x, -y-1/2, z-1/2'

loop_
_atom_site_label
_atom_site_type_symbol
_atom_site_fract_x
_atom_site_fract_y
_atom_site_fract_z
_atom_site_U_iso_or_equiv
_atom_site_adp_type
_atom_site_occupancy
_atom_site_symmetry_multiplicity
_atom_site_calc_flag
_atom_site_refinement_flags
_atom_site_disorder_assembly
_atom_site_disorder_group
Cl1 Cl 0.18687(9) 0.91606(10) -0.01473(18) 0.1238(6) Uani 1 1 d . . .
N1 N -0.17840(17) 0.7705(2) -0.5273(4) 0.0635(8) Uani 1 1 d . . .
H1 H -0.1709 0.7446 -0.4220 0.076 Uiso 1 1 calc R . .
O2 O -0.11648(16) 0.85974(19) -0.7315(3) 0.0751(8) Uani 1 1 d . . .
C3 C -0.3031(2) 0.6775(3) -0.5933(4) 0.0606(9) Uani 1 1 d . . .
H3 H -0.2814 0.6383 -0.4938 0.073 Uiso 1 1 calc R . .
N4 N -0.25509(18) 0.7502(2) -0.6402(3) 0.0630(8) Uani 1 1 d . . .
C5 C 0.0459(3) 0.8574(3) -0.4766(5) 0.0747(11) Uani 1 1 d . . .
H5 H 0.0571 0.8462 -0.5920 0.090 Uiso 1 1 calc R . .
C6 C 0.0986(3) 0.8935(3) -0.1794(6) 0.0800(12) Uani 1 1 d . . .
C7 C -0.5166(2) 0.7008(3) -0.9006(5) 0.0652(10) Uani 1 1 d . . .
H7 H -0.5447 0.7489 -0.9815 0.078 Uiso 1 1 calc R . .
C8 C -0.0406(2) 0.8559(2) -0.4398(4) 0.0615(9) Uani 1 1 d . . .
C9 C -0.5147(3) 0.5400(3) -0.7547(5) 0.0690(10) Uani 1 1 d . . .
H9 H -0.5416 0.4765 -0.7355 0.083 Uiso 1 1 calc R . .
C10 C -0.5590(2) 0.6081(3) -0.8756(4) 0.0639(10) Uani 1 1 d . . .
C11 C -0.4345(2) 0.7225(3) -0.8086(5) 0.0622(9) Uani 1 1 d . . .
H11 H -0.4075 0.7861 -0.8269 0.075 Uiso 1 1 calc R . .
N12 N -0.6417(2) 0.5856(3) -0.9652(4) 0.0807(10) Uani 1 1 d . . .
C13 C -0.3896(2) 0.6542(3) -0.6891(4) 0.0566(9) Uani 1 1 d . . .
C14 C 0.0135(3) 0.8944(3) -0.1394(5) 0.0773(11) Uani 1 1 d . . .
H14 H 0.0024 0.9077 -0.0245 0.093 Uiso 1 1 calc R . .
C15 C -0.1146(2) 0.8309(3) -0.5804(5) 0.0618(9) Uani 1 1 d . . .
C16 C -0.0561(3) 0.8752(3) -0.2721(5) 0.0682(10) Uani 1 1 d . . .
H16 H -0.1155 0.8755 -0.2469 0.082 Uiso 1 1 calc R . .
C17 C -0.4327(2) 0.5635(3) -0.6630(5) 0.0672(10) Uani 1 1 d . . .
H17 H -0.4051 0.5163 -0.5798 0.081 Uiso 1 1 calc R . .
C18 C 0.1163(3) 0.8754(3) -0.3457(6) 0.0879(12) Uani 1 1 d . . .
H18 H 0.1758 0.8753 -0.3703 0.106 Uiso 1 1 calc R . .
C19 C -0.6805(3) 0.4854(3) -0.9477(6) 0.0927(14) Uani 1 1 d . . .
H19A H -0.6381 0.4327 -0.9714 0.139 Uiso 1 1 calc R . .
H19B H -0.7352 0.4790 -1.0305 0.139 Uiso 1 1 calc R . .
H19C H -0.6944 0.4771 -0.8294 0.139 Uiso 1 1 calc R . .
C20 C -0.6799(3) 0.6509(4) -1.1055(6) 0.1017(14) Uani 1 1 d . . .
H20A H -0.6841 0.7206 -1.0623 0.153 Uiso 1 1 calc R . .
H20B H -0.7395 0.6262 -1.1518 0.153 Uiso 1 1 calc R . .
H20C H -0.6422 0.6502 -1.1976 0.153 Uiso 1 1 calc R . .

loop_
_atom_site_aniso_label
_atom_site_aniso_U_11
_atom_site_aniso_U_22
_atom_site_aniso_U_33
_atom_site_aniso_U_23
_atom_site_aniso_U_13
_atom_site_aniso_U_12
Cl1 0.1181(10) 0.1128(10) 0.1185(11) -0.0011(7) -0.0587(8) -0.0219(7)
N1 0.0626(18) 0.0740(19) 0.0493(18) 0.0019(14) -0.0076(14) -0.0062(15)
O2 0.0890(18) 0.0751(16) 0.0566(17) 0.0034(13) -0.0054(13) -0.0118(13)
C3 0.064(2) 0.065(2) 0.050(2) -0.0033(17) 0.0008(17) 0.0037(19)
N4 0.0625(18) 0.0688(19) 0.0534(18) -0.0039(14) -0.0064(15) -0.0057(15)
C5 0.074(3) 0.078(3) 0.070(3) -0.008(2) 0.001(2) -0.016(2)
C6 0.087(3) 0.061(2) 0.081(3) 0.000(2) -0.028(2) -0.014(2)
C7 0.065(2) 0.069(2) 0.060(2) 0.0052(17) 0.0014(18) -0.0050(18)
C8 0.068(2) 0.052(2) 0.060(2) -0.0020(17) -0.0048(18) -0.0041(17)
C9 0.076(3) 0.066(2) 0.063(2) -0.0020(19) 0.004(2) -0.0162(19)
C10 0.062(2) 0.076(3) 0.053(2) -0.0075(18) 0.0046(18) -0.0099(19)
C11 0.065(2) 0.062(2) 0.059(2) 0.0015(18) 0.0072(18) -0.0074(17)
N12 0.070(2) 0.098(2) 0.071(2) -0.0048(18) -0.0048(17) -0.0193(18)
C13 0.061(2) 0.064(2) 0.0442(19) -0.0017(17) 0.0051(16) -0.0037(17)
C14 0.100(3) 0.061(2) 0.063(3) -0.0072(18) -0.016(2) -0.007(2)
C15 0.070(2) 0.056(2) 0.057(2) -0.0042(17) -0.0021(19) -0.0019(18)
C16 0.076(2) 0.058(2) 0.066(3) -0.0053(18) -0.004(2) -0.0021(18)
C17 0.080(3) 0.067(2) 0.053(2) 0.0058(17) 0.0081(19) -0.004(2)
C18 0.073(3) 0.088(3) 0.097(3) 0.000(3) -0.008(2) -0.014(2)
C19 0.075(3) 0.097(3) 0.107(3) -0.023(3) 0.013(2) -0.027(2)
C20 0.074(3) 0.137(4) 0.087(3) 0.004(3) -0.013(2) -0.017(3)

loop_
_atom_type_symbol
_atom_type_description
_atom_type_scat_dispersion_real
_atom_type_scat_dispersion_imag
_atom_type_scat_source
C C 0.0033 0.0016 'International Tables Vol C Tables 4.2.6.8 and 6.1.1.4'
H H 0.0000 0.0000 'International Tables Vol C Tables 4.2.6.8 and 6.1.1.4'
Cl Cl 0.1484 0.1585 'International Tables Vol C Tables 4.2.6.8 and 6.1.1.4'
N N 0.0061 0.0033 'International Tables Vol C Tables 4.2.6.8 and 6.1.1.4'
O O 0.0106 0.0060 'International Tables Vol C Tables 4.2.6.8 and 6.1.1.4'

loop_
_geom_angle_atom_site_label_1
_geom_angle_atom_site_label_2
_geom_angle_atom_site_label_3
_geom_angle
_geom_angle_site_symmetry_1
_geom_angle_site_symmetry_3
_geom_angle_publ_flag
N4 N1 H1 120.3 . . ?
C15 N1 H1 120.3 . . ?
C15 N1 N4 119.4(3) . . ?
N4 C3 H3 119.3 . . ?
N4 C3 C13 121.4(3) . . ?
C13 C3 H3 119.3 . . ?
C3 N4 N1 115.0(3) . . ?
C8 C5 H5 119.8 . . ?
C8 C5 C18 120.4(4) . . ?
C18 C5 H5 119.8 . . ?
C14 C6 Cl1 118.9(4) . . ?
C14 C6 C18 122.0(4) . . ?
C18 C6 Cl1 119.1(4) . . ?
C10 C7 H7 119.7 . . ?
C11 C7 H7 119.7 . . ?
C11 C7 C10 120.5(3) . . ?
C5 C8 C15 119.3(3) . . ?
C16 C8 C5 119.2(3) . . ?
C16 C8 C15 121.5(3) . . ?
C10 C9 H9 119.4 . . ?
C17 C9 H9 119.4 . . ?
C17 C9 C10 121.2(3) . . ?
C9 C10 C7 117.4(3) . . ?
N12 C10 C7 121.3(3) . . ?
N12 C10 C9 121.3(3) . . ?
C7 C11 H11 118.9 . . ?
C7 C11 C13 122.2(3) . . ?
C13 C11 H11 118.9 . . ?
C10 N12 C19 119.9(3) . . ?
C10 N12 C20 119.7(3) . . ?
C20 N12 C19 118.8(3) . . ?
C11 C13 C3 121.9(3) . . ?
C17 C13 C3 121.3(3) . . ?
C17 C13 C11 116.9(3) . . ?
C6 C14 H14 120.9 . . ?
C6 C14 C16 118.1(4) . . ?
C16 C14 H14 120.9 . . ?
N1 C15 C8 113.6(3) . . ?
O2 C15 N1 123.2(3) . . ?
O2 C15 C8 123.2(3) . . ?
C8 C16 C14 121.3(4) . . ?
C8 C16 H16 119.3 . . ?
C14 C16 H16 119.3 . . ?
C9 C17 C13 121.7(3) . . ?
C9 C17 H17 119.1 . . ?
C13 C17 H17 119.1 . . ?
C5 C18 H18 120.5 . . ?
C6 C18 C5 119.0(4) . . ?
C6 C18 H18 120.5 . . ?
N12 C19 H19A 109.5 . . ?
N12 C19 H19B 109.5 . . ?
N12 C19 H19C 109.5 . . ?
H19A C19 H19B 109.5 . . ?
H19A C19 H19C 109.5 . . ?
H19B C19 H19C 109.5 . . ?
N12 C20 H20A 109.5 . . ?
N12 C20 H20B 109.5 . . ?
N12 C20 H20C 109.5 . . ?
H20A C20 H20B 109.5 . . ?
H20A C20 H20C 109.5 . . ?
H20B C20 H20C 109.5 . . ?

loop_
_geom_bond_atom_site_label_1
_geom_bond_atom_site_label_2
_geom_bond_distance
_geom_bond_site_symmetry_2
_geom_bond_publ_flag
Cl1 C6 1.744(4) . ?
N1 H1 0.8800 . ?
N1 N4 1.383(3) . ?
N1 C15 1.362(4) . ?
O2 C15 1.232(4) . ?
C3 H3 0.9500 . ?
C3 N4 1.285(4) . ?
C3 C13 1.449(4) . ?
C5 H5 0.9500 . ?
C5 C8 1.384(5) . ?
C5 C18 1.390(5) . ?
C6 C14 1.373(6) . ?
C6 C18 1.381(6) . ?
C7 H7 0.9500 . ?
C7 C10 1.403(5) . ?
C7 C11 1.377(5) . ?
C8 C15 1.490(5) . ?
C8 C16 1.384(5) . ?
C9 H9 0.9500 . ?
C9 C10 1.399(5) . ?
C9 C17 1.380(5) . ?
C10 N12 1.379(4) . ?
C11 H11 0.9500 . ?
C11 C13 1.399(5) . ?
N12 C19 1.456(5) . ?
N12 C20 1.445(5) . ?
C13 C17 1.389(5) . ?
C14 H14 0.9500 . ?
C14 C16 1.393(5) . ?
C16 H16 0.9500 . ?
C17 H17 0.9500 . ?
C18 H18 0.9500 . ?
C19 H19A 0.9800 . ?
C19 H19B 0.9800 . ?
C19 H19C 0.9800 . ?
C20 H20A 0.9800 . ?
C20 H20B 0.9800 . ?
C20 H20C 0.9800 . ?

loop_
_geom_torsion_atom_site_label_1
_geom_torsion_atom_site_label_2
_geom_torsion_atom_site_label_3
_geom_torsion_atom_site_label_4
_geom_torsion
_geom_torsion_site_symmetry_1
_geom_torsion_site_symmetry_2
_geom_torsion_site_symmetry_3
_geom_torsion_site_symmetry_4
_geom_torsion_publ_flag
Cl1 C6 C14 C16 -179.4(3) . . . . ?
Cl1 C6 C18 C5 180.0(3) . . . . ?
C3 C13 C17 C9 -179.3(3) . . . . ?
N4 N1 C15 O2 -8.6(5) . . . . ?
N4 N1 C15 C8 173.4(3) . . . . ?
N4 C3 C13 C11 -15.8(5) . . . . ?
N4 C3 C13 C17 165.7(3) . . . . ?
C5 C8 C15 N1 140.2(3) . . . . ?
C5 C8 C15 O2 -37.8(5) . . . . ?
C5 C8 C16 C14 -1.2(5) . . . . ?
C6 C14 C16 C8 0.0(5) . . . . ?
C7 C10 N12 C19 174.7(3) . . . . ?
C7 C10 N12 C20 9.3(5) . . . . ?
C7 C11 C13 C3 179.8(3) . . . . ?
C7 C11 C13 C17 -1.8(5) . . . . ?
C8 C5 C18 C6 -1.2(6) . . . . ?
C9 C10 N12 C19 -6.1(5) . . . . ?
C9 C10 N12 C20 -171.5(4) . . . . ?
C10 C7 C11 C13 0.7(5) . . . . ?
C10 C9 C17 C13 -1.5(6) . . . . ?
C11 C7 C10 C9 0.0(5) . . . . ?
C11 C7 C10 N12 179.3(3) . . . . ?
C11 C13 C17 C9 2.2(5) . . . . ?
C13 C3 N4 N1 173.7(3) . . . . ?
C14 C6 C18 C5 0.0(6) . . . . ?
C15 N1 N4 C3 166.7(3) . . . . ?
C15 C8 C16 C14 177.3(3) . . . . ?
C16 C8 C15 N1 -38.3(4) . . . . ?
C16 C8 C15 O2 143.7(3) . . . . ?
C17 C9 C10 C7 0.4(5) . . . . ?
C17 C9 C10 N12 -178.8(3) . . . . ?
C18 C5 C8 C15 -176.7(3) . . . . ?
C18 C5 C8 C16 1.8(5) . . . . ?
C18 C6 C14 C16 0.6(6) . . . . ?
